data_1510770
loop_
_publ_author_name
'Zhang Yue'
'Li Yadong'

_publ_section_title
;
 Red photoluminescence properties and crystal structure of sodium rare
 earth oxyborate
;
_journal_name_full 'Journal of Alloys Compd.'
_journal_page_first 99
_journal_page_last 103
_journal_paper_doi 10.1016/j.jallcom.2003.09.035
_journal_volume 370
_journal_year 2004
_chemical_formula_sum 'B2 Na2 O7 Y2'
_chemical_name_systematic 'Na2 Y2 (B2 O7)'
_space_group_IT_number 14
_symmetry_space_group_name_Hall '-P 2ybc'
_symmetry_space_group_name_H-M 'P 1 21/c 1'
_cell_angle_alpha 90
_cell_angle_beta 117.756
_cell_angle_gamma 90
_cell_formula_units_Z 4
_cell_length_a 10.5993
_cell_length_b 6.2311
_cell_length_c 10.2247
_cell_volume 597.593
_citation_journal_id_ASTM JALCEU
_cod_data_source_file boron_267.cif
_cod_data_source_block B2Na2O7Y2
_cod_original_cell_volume 597.5934
_cod_database_code 1510770

loop_
_symmetry_equiv_pos_as_xyz
x,y,z
-x,y+1/2,-z+1/2
-x,-y,-z
x,-y-1/2,z-1/2

loop_
_atom_site_label
_atom_site_type_symbol
_atom_site_fract_x
_atom_site_fract_y
_atom_site_fract_z
_atom_site_occupancy
_atom_site_U_iso_or_equiv
Na1 Na+1 0.5255 -0.0604 0.2653 1 0.0
O4 O-2 0.148 0.4492 0.0868 1 0.0
B1 B+3 0.3279 0.2529 -0.0743 1 0.0
O1 O-2 0.9749 0.1249 0.105 1 0.0
Na2 Na+1 0.609 0.251 0.0433 1 0.0
O6 O-2 0.8512 0.2594 0.2795 1 0.0
Y1 Y+3 0.1832 0.0821 0.0874 1 0.0
O2 O-2 0.3134 0.7516 0.1327 1 0.0
O5 O-2 0.3968 0.1542 0.0551 1 0.0
Y2 Y+3 0.9835 0.4601 0.1814 1 0.0
O7 O-2 0.3645 0.1561 0.3338 1 0.0
B2 B+3 0.2169 0.6289 0.1599 1 0.0
O3 O-2 0.1693 0.2558 0.3665 1 0.0
